data_7020907
loop_
_publ_author_name
'Cheng, Pei-Chi'
'Lin, Wei-Cheng'
'Tseng, Feng-Shuen'
'Kao, Ching-Che'
'Chang, Ting-Guang'
'Senthil Raja, Duraisamy'
'Liu, Wei-Ren'
'Lin, Chia-Her'

_publ_section_title
;
 Syntheses, structures, and properties of multidimensional lithium
 coordination polymers based on aliphatic carboxylic acids.
;
_journal_issue 8
_journal_name_full 'Dalton transactions (Cambridge, England : 2003)'
_journal_page_first 2765
_journal_page_last 2772
_journal_paper_doi 10.1039/c2dt32424e
_journal_volume 42
_journal_year 2013
_chemical_formula_sum 'C4 H7 Li2 O6'
_chemical_formula_weight 164.98
_chemical_name_systematic
;
?
;
_space_group_IT_number 2
_symmetry_cell_setting triclinic
_symmetry_space_group_name_Hall '-P 1'
_symmetry_space_group_name_H-M 'P -1'
_atom_sites_solution_hydrogens geom
_atom_sites_solution_primary direct
_atom_sites_solution_secondary difmap
_audit_creation_method SHELXL-97
_cell_angle_alpha 107.1380(10)
_cell_angle_beta 98.0990(10)
_cell_angle_gamma 93.3740(10)
_cell_formula_units_Z 2
_cell_length_a 5.13440(10)
_cell_length_b 7.7339(2)
_cell_length_c 9.3901(2)
_cell_measurement_reflns_used 4159
_cell_measurement_temperature 295(2)
_cell_measurement_theta_max 28.2855
_cell_measurement_theta_min 2.3016
_cell_volume 350.770(14)
_computing_cell_refinement 'SAINT V7.68A (Bruker AXS, 2009)'
_computing_data_collection 'APEX2 (Bruker AXS, 2010)'
_computing_data_reduction 'SAINT V7.68A (Bruker AXS, 2009)'
_computing_molecular_graphics 'SHELXTL (Sheldrick, 2008)'
_computing_publication_material SHELXTL
_computing_structure_refinement 'SHELXL-97 (Sheldrick, 2008)'
_computing_structure_solution 'SHELXS-97 (Sheldrick, 2008)'
_diffrn_ambient_temperature 295(2)
_diffrn_detector_area_resol_mean 8.3333
_diffrn_measured_fraction_theta_full 0.996
_diffrn_measured_fraction_theta_max 0.996
_diffrn_measurement_device_type 'Bruker APEX-II CCD'
_diffrn_measurement_method '\f and \w scans'
_diffrn_radiation_monochromator graphite
_diffrn_radiation_source 'fine-focus sealed tube'
_diffrn_radiation_type MoK\a
_diffrn_radiation_wavelength 0.71073
_diffrn_reflns_av_R_equivalents 0.0216
_diffrn_reflns_av_sigmaI/netI 0.0199
_diffrn_reflns_limit_h_max 6
_diffrn_reflns_limit_h_min -6
_diffrn_reflns_limit_k_max 10
_diffrn_reflns_limit_k_min -10
_diffrn_reflns_limit_l_max 12
_diffrn_reflns_limit_l_min -10
_diffrn_reflns_number 6283
_diffrn_reflns_theta_full 28.32
_diffrn_reflns_theta_max 28.32
_diffrn_reflns_theta_min 2.30
_exptl_absorpt_coefficient_mu 0.143
_exptl_absorpt_correction_T_max 0.9831
_exptl_absorpt_correction_T_min 0.9721
_exptl_absorpt_correction_type multi-scan
_exptl_absorpt_process_details 'SADABS V2008/1 (Bruker AXS)'
_exptl_crystal_colour colourless
_exptl_crystal_density_diffrn 1.562
_exptl_crystal_density_meas ?
_exptl_crystal_density_method 'not measured'
_exptl_crystal_description lamellar
_exptl_crystal_F_000 170
_exptl_crystal_size_max 0.20
_exptl_crystal_size_mid 0.20
_exptl_crystal_size_min 0.12
_refine_diff_density_max 0.368
_refine_diff_density_min -0.184
_refine_diff_density_rms 0.043
_refine_ls_extinction_method none
_refine_ls_goodness_of_fit_ref 0.823
_refine_ls_hydrogen_treatment constr
_refine_ls_matrix_type full
_refine_ls_number_parameters 109
_refine_ls_number_reflns 1743
_refine_ls_number_restraints 0
_refine_ls_restrained_S_all 0.823
_refine_ls_R_factor_all 0.0390
_refine_ls_R_factor_gt 0.0327
_refine_ls_shift/su_max 0.000
_refine_ls_shift/su_mean 0.000
_refine_ls_structure_factor_coef Fsqd
_refine_ls_weighting_details 'calc w=1/[\s^2^(Fo^2^)+(0.0601P)^2^+0.1770P] where P=(Fo^2^+2Fc^2^)/3'
_refine_ls_weighting_scheme calc
_refine_ls_wR_factor_gt 0.0857
_refine_ls_wR_factor_ref 0.0908
_reflns_number_gt 1506
_reflns_number_total 1743
_reflns_threshold_expression >2sigma(I)
_cod_data_source_file c2dt32424e.txt
_cod_data_source_block 3
_cod_depositor_comments
;
The following automatic conversions were performed:

'_exptl_crystal_density_meas' value 'not measured' was changed to '?'
- the value is perceived as not measured.

Automatic conversion script
Id: cif_fix_values 3008 2015-01-20 13:52:24Z robertas 
;
_cod_database_code 7020907

loop_
_symmetry_equiv_pos_as_xyz
'x, y, z'
'-x, -y, -z'

loop_
_atom_site_label
_atom_site_type_symbol
_atom_site_fract_x
_atom_site_fract_y
_atom_site_fract_z
_atom_site_U_iso_or_equiv
_atom_site_adp_type
_atom_site_occupancy
_atom_site_symmetry_multiplicity
_atom_site_calc_flag
_atom_site_refinement_flags
C1 C 0.2510(2) -0.09234(14) 0.69041(12) 0.0170(2) Uani 1 1 d .
C2 C 0.0614(2) -0.26326(15) 0.65119(12) 0.0216(2) Uani 1 1 d .
H2A H -0.1173 -0.2286 0.6477 0.026 Uiso 1 1 calc R
H2B H 0.0941 -0.3169 0.7324 0.026 Uiso 1 1 calc R
C3 C 0.0750(2) -0.40936(13) 0.50237(11) 0.0153(2) Uani 1 1 d .
H3A H 0.2607 -0.4274 0.4953 0.018 Uiso 1 1 calc R
C4 C -0.0474(2) -0.34905(13) 0.36828(11) 0.0162(2) Uani 1 1 d .
O1 O -0.23853(18) 0.16504(14) 0.96603(10) 0.0339(2) Uani 1 1 d .
H1A H -0.3951 0.1199 0.9111 0.051 Uiso 1 1 d .
H1B H -0.2191 0.1085 1.0304 0.051 Uiso 1 1 d .
O2 O 0.3010(2) 0.39258(15) 1.06206(12) 0.0430(3) Uani 1 1 d .
H2C H 0.2697 0.4739 1.1344 0.065 Uiso 1 1 d .
H2D H 0.4606 0.3890 1.0674 0.065 Uiso 1 1 d .
O3 O 0.10635(15) -0.31078(11) 0.28412(9) 0.02180(19) Uani 1 1 d .
O4 O 0.39249(18) -0.06840(11) 0.59865(9) 0.0273(2) Uani 1 1 d .
O5 O -0.28974(16) -0.34124(12) 0.34727(10) 0.0279(2) Uani 1 1 d .
O6 O 0.25756(16) 0.02025(10) 0.81978(8) 0.02124(19) Uani 1 1 d .
Li2 Li 0.4520(4) -0.1786(3) 0.3909(2) 0.0220(4) Uani 1 1 d .
Li1 Li 0.0650(4) 0.2323(3) 0.8859(2) 0.0242(4) Uani 1 1 d .

loop_
_atom_site_aniso_label
_atom_site_aniso_U_11
_atom_site_aniso_U_22
_atom_site_aniso_U_33
_atom_site_aniso_U_23
_atom_site_aniso_U_13
_atom_site_aniso_U_12
C1 0.0209(5) 0.0146(4) 0.0146(5) 0.0044(4) 0.0015(4) -0.0002(4)
C2 0.0286(6) 0.0189(5) 0.0151(5) 0.0022(4) 0.0066(4) -0.0064(4)
C3 0.0165(5) 0.0152(5) 0.0136(5) 0.0047(4) 0.0022(4) -0.0027(4)
C4 0.0192(5) 0.0129(4) 0.0155(5) 0.0035(4) 0.0022(4) -0.0001(4)
O1 0.0266(5) 0.0501(6) 0.0284(5) 0.0214(4) 0.0004(4) -0.0070(4)
O2 0.0319(5) 0.0449(6) 0.0360(6) -0.0098(5) 0.0030(4) -0.0027(4)
O3 0.0210(4) 0.0290(4) 0.0178(4) 0.0114(3) 0.0036(3) -0.0013(3)
O4 0.0366(5) 0.0220(4) 0.0215(4) 0.0028(3) 0.0119(4) -0.0090(3)
O5 0.0181(4) 0.0347(5) 0.0358(5) 0.0173(4) 0.0049(3) 0.0059(3)
O6 0.0280(4) 0.0177(4) 0.0151(4) 0.0014(3) 0.0031(3) -0.0005(3)
Li2 0.0211(9) 0.0216(9) 0.0218(9) 0.0046(7) 0.0046(7) -0.0015(7)
Li1 0.0244(10) 0.0265(10) 0.0213(9) 0.0077(8) 0.0023(7) 0.0017(8)

loop_
_atom_type_symbol
_atom_type_description
_atom_type_scat_dispersion_real
_atom_type_scat_dispersion_imag
_atom_type_scat_source
C C 0.0033 0.0016 'International Tables Vol C Tables 4.2.6.8 and 6.1.1.4'
H H 0.0000 0.0000 'International Tables Vol C Tables 4.2.6.8 and 6.1.1.4'
Li Li -0.0003 0.0001 'International Tables Vol C Tables 4.2.6.8 and 6.1.1.4'
O O 0.0106 0.0060 'International Tables Vol C Tables 4.2.6.8 and 6.1.1.4'

loop_
_geom_angle_atom_site_label_1
_geom_angle_atom_site_label_2
_geom_angle_atom_site_label_3
_geom_angle
_geom_angle_site_symmetry_1
_geom_angle_site_symmetry_3
O4 C1 O6 123.21(10) . .
O4 C1 C2 120.65(9) . .
O6 C1 C2 116.14(9) . .
C1 C2 C3 116.30(9) . .
C1 C2 H2A 108.2 . .
C3 C2 H2A 108.2 . .
C1 C2 H2B 108.2 . .
C3 C2 H2B 108.2 . .
H2A C2 H2B 107.4 . .
C2 C3 C4 110.09(8) . .
C2 C3 C3 109.88(10) . 2_546
C4 C3 C3 109.70(10) . 2_546
C2 C3 H3A 109.0 . .
C4 C3 H3A 109.0 . .
C3 C3 H3A 109.0 2_546 .
O5 C4 O3 123.64(10) . .
O5 C4 C3 118.43(9) . .
O3 C4 C3 117.93(9) . .
O5 C4 Li2 147.29(8) . .
O3 C4 Li2 40.14(6) . .
C3 C4 Li2 85.25(7) . .
O5 C4 Li1 83.69(8) . 2_556
O3 C4 Li1 39.95(6) . 2_556
C3 C4 Li1 157.88(8) . 2_556
Li2 C4 Li1 74.48(6) . 2_556
Li1 O1 H1A 124.3 . .
Li1 O1 H1B 119.5 . .
H1A O1 H1B 104.6 . .
Li1 O2 H2C 130.7 . .
Li1 O2 H2D 119.4 . .
H2C O2 H2D 109.8 . .
C4 O3 Li2 115.23(9) . .
C4 O3 Li1 115.70(9) . 2_556
Li2 O3 Li1 116.25(9) . 2_556
C1 O4 Li2 141.09(9) . .
C1 O4 Li2 122.12(9) . 2_656
Li2 O4 Li2 93.41(8) . 2_656
C4 O5 Li2 142.03(10) . 1_455
C1 O6 Li1 130.91(9) . .
O5 Li2 O4 121.33(11) 1_655 .
O5 Li2 O3 107.54(10) 1_655 .
O4 Li2 O3 103.93(9) . .
O5 Li2 O4 108.27(10) 1_655 2_656
O4 Li2 O4 86.59(8) . 2_656
O3 Li2 O4 129.26(11) . 2_656
O5 Li2 C4 113.63(9) 1_655 .
O4 Li2 C4 80.90(7) . .
O3 Li2 C4 24.63(4) . .
O4 Li2 C4 136.74(9) 2_656 .
O5 Li2 Li2 124.84(12) 1_655 2_656
O4 Li2 Li2 43.78(6) . 2_656
O3 Li2 Li2 127.06(12) . 2_656
O4 Li2 Li2 42.81(6) 2_656 2_656
C4 Li2 Li2 113.40(10) . 2_656
O5 Li2 Li1 116.06(9) 1_655 2_556
O4 Li2 Li1 116.90(9) . 2_556
O3 Li2 Li1 31.99(5) . 2_556
O4 Li2 Li1 98.97(8) 2_656 2_556
C4 Li2 Li1 53.01(5) . 2_556
Li2 Li2 Li1 114.59(10) 2_656 2_556
O2 Li1 O1 104.24(10) . .
O2 Li1 O6 103.94(10) . .
O1 Li1 O6 109.32(10) . .
O2 Li1 O3 124.17(11) . 2_556
O1 Li1 O3 101.34(10) . 2_556
O6 Li1 O3 112.93(10) . 2_556
O2 Li1 C4 113.21(9) . 2_556
O1 Li1 C4 125.54(10) . 2_556
O6 Li1 C4 98.60(8) . 2_556
O3 Li1 C4 24.35(4) 2_556 2_556
O2 Li1 Li2 148.84(10) . 2_556
O1 Li1 Li2 74.95(7) . 2_556
O6 Li1 Li2 105.61(9) . 2_556
O3 Li1 Li2 31.76(5) 2_556 2_556
C4 Li1 Li2 52.51(5) 2_556 2_556

loop_
_geom_bond_atom_site_label_1
_geom_bond_atom_site_label_2
_geom_bond_distance
_geom_bond_site_symmetry_2
C1 O4 1.2486(13) .
C1 O6 1.2636(13) .
C1 C2 1.5136(14) .
C2 C3 1.5299(14) .
C2 H2A 0.9700 .
C2 H2B 0.9700 .
C3 C4 1.5347(14) .
C3 C3 1.5450(19) 2_546
C3 H3A 0.9800 .
C4 O5 1.2402(13) .
C4 O3 1.2732(13) .
C4 Li2 2.764(2) .
C4 Li1 2.782(2) 2_556
O1 Li1 1.931(2) .
O1 H1A 0.8823 .
O1 H1B 0.8431 .
O2 Li1 1.947(2) .
O2 H2C 0.8207 .
O2 H2D 0.8165 .
O3 Li2 1.970(2) .
O3 Li1 1.983(2) 2_556
O4 Li2 1.961(2) .
O4 Li2 1.996(2) 2_656
O5 Li2 1.885(2) 1_455
O6 Li1 1.953(2) .
Li2 O5 1.885(2) 1_655
Li2 O4 1.996(2) 2_656
Li2 Li2 2.880(4) 2_656
Li2 Li1 3.357(3) 2_556
Li1 O3 1.983(2) 2_556
Li1 C4 2.782(2) 2_556
Li1 Li2 3.357(3) 2_556

loop_
_geom_hbond_atom_site_label_D
_geom_hbond_atom_site_label_H
_geom_hbond_atom_site_label_A
_geom_hbond_distance_DH
_geom_hbond_distance_HA
_geom_hbond_distance_DA
_geom_hbond_angle_DHA
_geom_hbond_site_symmetry_A
O1 H1A O6 0.88 1.88 2.7542(12) 171.8 1_455
O1 H1B O6 0.84 1.97 2.8010(11) 167.4 2_557
O2 H2C O3 0.82 2.14 2.9407(13) 166.0 1_566
O2 H2D O1 0.82 2.46 3.1072(15) 137.0 1_655
